data_4035045
loop_
_publ_author_name
'Golushko, Andrei A.'
'Sandzhieva, Maria A.'
'Ivanov, Alexander Yu'
'Boyarskaya, Irina A.'
'Khoroshilova, Olesya V.'
'Barkov, Alexey Yu'
'Vasilyev, Aleksander V.'

_publ_section_title
;
 Reactions of 3,3,3-Trihalogeno-1-nitropropenes with Arenes in the
 Superacid CF<sub>3</sub>SO<sub>3</sub>H: Synthesis of (
 Z)-3,3,3-Trihalogeno-1,2-diarylpropan-1-one Oximes and Study on the
 Reaction Mechanism.
;
_journal_issue 17
_journal_name_full 'The Journal of organic chemistry'
_journal_page_first 10142
_journal_page_last 10157
_journal_paper_doi 10.1021/acs.joc.8b01406
_journal_volume 83
_journal_year 2018
_chemical_formula_moiety 'C23 H28 Cl3 N O'
_chemical_formula_sum 'C23.01 H28 Cl3 N O'
_chemical_formula_weight 440.99
_space_group_crystal_system triclinic
_space_group_IT_number 2
_space_group_name_Hall '-P 1'
_space_group_name_H-M_alt 'P -1'
_atom_sites_solution_hydrogens geom
_atom_sites_solution_primary iterative
_audit_creation_date 2017-11-24
_audit_creation_method
;
Olex2 1.2
(compiled 2017.08.10 svn.r3458 for OlexSys, GUI svn.r5381)
;
_cell_angle_alpha 68.473(6)
_cell_angle_beta 81.496(5)
_cell_angle_gamma 73.833(6)
_cell_formula_units_Z 2
_cell_length_a 9.1989(6)
_cell_length_b 11.3605(7)
_cell_length_c 12.1333(6)
_cell_measurement_reflns_used 3567
_cell_measurement_temperature 100(2)
_cell_measurement_theta_max 29.7640
_cell_measurement_theta_min 3.0000
_cell_volume 1131.40(13)
_computing_cell_refinement
;
CrysAlisPro, Agilent Technologies,
Version 1.171.36.32 (release 02-08-2013 CrysAlis171 .NET)
(compiled Aug  2 2013,16:46:58)
;
_computing_data_collection
;
CrysAlisPro, Agilent Technologies,
Version 1.171.36.32 (release 02-08-2013 CrysAlis171 .NET)
(compiled Aug  2 2013,16:46:58)
;
_computing_data_reduction
;
CrysAlisPro, Agilent Technologies,
Version 1.171.36.32 (release 02-08-2013 CrysAlis171 .NET)
(compiled Aug  2 2013,16:46:58)
;
_computing_molecular_graphics 'Olex2 (Dolomanov et al., 2009)'
_computing_publication_material 'Olex2 (Dolomanov et al., 2009)'
_computing_structure_refinement 'ShelXL (Sheldrick, 2015)'
_computing_structure_solution
;
Superflip (Palatinus & Chapuis, 2007;Palatinus & van der Lee, 2008;
Palatinus et al., 2012)
;
_diffrn_ambient_temperature 100(2)
_diffrn_detector_area_resol_mean 16.2096
_diffrn_measured_fraction_theta_full 0.997
_diffrn_measured_fraction_theta_max 0.997
_diffrn_measurement_details
;
#__ type_ start__ end____ width___ exp.time_
  1 omega  -25.00   20.00   1.0000   70.0000
omega____ theta____ kappa____ phi______ frames
    -      -22.2678  -99.0000   60.0000 45

#__ type_ start__ end____ width___ exp.time_
  2 omega    8.00   47.00   1.0000   70.0000
omega____ theta____ kappa____ phi______ frames
    -      -22.2678   77.0000  -60.0000 39

#__ type_ start__ end____ width___ exp.time_
  3 omega  -97.00  -39.00   1.0000   70.0000
omega____ theta____ kappa____ phi______ frames
    -      -22.2678 -178.0000  -90.0000 58

#__ type_ start__ end____ width___ exp.time_
  4 omega  -16.00   19.00   1.0000   70.0000
omega____ theta____ kappa____ phi______ frames
    -      -22.2678  -99.0000 -150.0000 35

#__ type_ start__ end____ width___ exp.time_
  5 omega   -4.00   60.00   1.0000   70.0000
omega____ theta____ kappa____ phi______ frames
    -       23.3616  -99.0000  -60.0000 64

#__ type_ start__ end____ width___ exp.time_
  6 omega    4.00   89.00   1.0000   70.0000
omega____ theta____ kappa____ phi______ frames
    -       23.3616   57.0000 -150.0000 85

#__ type_ start__ end____ width___ exp.time_
  7 omega  -45.00   55.00   1.0000   70.0000
omega____ theta____ kappa____ phi______ frames
    -       23.3616  -19.0000   30.0000 100
;
_diffrn_measurement_device_type 'Xcalibur, Eos'
_diffrn_measurement_method '\w scans'
_diffrn_orient_matrix_UB_11 0.0335361000
_diffrn_orient_matrix_UB_12 -0.0400083000
_diffrn_orient_matrix_UB_13 -0.0347113000
_diffrn_orient_matrix_UB_21 0.0427734000
_diffrn_orient_matrix_UB_22 -0.0458869000
_diffrn_orient_matrix_UB_23 0.0486014000
_diffrn_orient_matrix_UB_31 -0.0592277000
_diffrn_orient_matrix_UB_32 -0.0329058000
_diffrn_orient_matrix_UB_33 0.0198136000
_diffrn_radiation_monochromator graphite
_diffrn_radiation_type MoK\a
_diffrn_radiation_wavelength 0.71073
_diffrn_reflns_av_R_equivalents 0.0255
_diffrn_reflns_av_unetI/netI 0.0422
_diffrn_reflns_Laue_measured_fraction_full 0.997
_diffrn_reflns_Laue_measured_fraction_max 0.997
_diffrn_reflns_limit_h_max 11
_diffrn_reflns_limit_h_min -11
_diffrn_reflns_limit_k_max 13
_diffrn_reflns_limit_k_min -14
_diffrn_reflns_limit_l_max 15
_diffrn_reflns_limit_l_min -15
_diffrn_reflns_number 9744
_diffrn_reflns_point_group_measured_fraction_full 0.997
_diffrn_reflns_point_group_measured_fraction_max 0.997
_diffrn_reflns_theta_full 25.242
_diffrn_reflns_theta_max 27.499
_diffrn_reflns_theta_min 2.654
_diffrn_source 'Enhance (Mo) X-ray Source'
_exptl_absorpt_coefficient_mu 0.419
_exptl_absorpt_correction_T_max 1.00000
_exptl_absorpt_correction_T_min 0.95367
_exptl_absorpt_correction_type multi-scan
_exptl_absorpt_process_details
;
CrysAlisPro, Agilent Technologies,
Version 1.171.36.32 (release 02-08-2013 CrysAlis171 .NET)
(compiled Aug  2 2013,16:46:58)
Empirical absorption correction using spherical harmonics,
 implemented in SCALE3 ABSPACK scaling algorithm.
;
_exptl_crystal_colour 'clear light yellow'
_exptl_crystal_colour_lustre clear
_exptl_crystal_colour_modifier light
_exptl_crystal_colour_primary yellow
_exptl_crystal_density_diffrn 1.294
_exptl_crystal_description prism
_exptl_crystal_F_000 464
_exptl_crystal_size_max 0.26
_exptl_crystal_size_mid 0.23
_exptl_crystal_size_min 0.18
_refine_diff_density_max 0.522
_refine_diff_density_min -0.538
_refine_diff_density_rms 0.059
_refine_ls_extinction_method none
_refine_ls_goodness_of_fit_ref 1.035
_refine_ls_hydrogen_treatment constr
_refine_ls_matrix_type full
_refine_ls_number_parameters 269
_refine_ls_number_reflns 5170
_refine_ls_number_restraints 0
_refine_ls_restrained_S_all 1.035
_refine_ls_R_factor_all 0.0675
_refine_ls_R_factor_gt 0.0502
_refine_ls_shift/su_max 0.001
_refine_ls_shift/su_mean 0.000
_refine_ls_structure_factor_coef Fsqd
_refine_ls_weighting_details 'w=1/[\s^2^(Fo^2^)+(0.0417P)^2^+0.9834P] where P=(Fo^2^+2Fc^2^)/3'
_refine_ls_weighting_scheme calc
_refine_ls_wR_factor_gt 0.1085
_refine_ls_wR_factor_ref 0.1181
_reflns_Friedel_coverage 0.000
_reflns_number_gt 4102
_reflns_number_total 5170
_reflns_threshold_expression 'I > 2\s(I)'
_cod_data_source_file jo8b01406_si_008.cif
_cod_data_source_block 103-7072-8029_117
_cod_database_code 4035045
_shelx_shelxl_version_number 2014/7
_chemical_oxdiff_formula 'Cl3 N O C23'
_shelx_space_group_comment
;
The symmetry employed for this shelxl refinement is uniquely defined
by the following loop, which should always be used as a source of
symmetry information in preference to the above space-group names.
They are only intended as comments.
;
_shelx_estimated_absorpt_t_max 0.928
_shelx_estimated_absorpt_t_min 0.899
_reflns_odcompleteness_completeness 99.69
_reflns_odcompleteness_iscentric 1
_reflns_odcompleteness_theta 28.51
_olex2_refinement_description
;
1. Fixed Uiso
 At 1.2 times of:
  All C(H) groups
 At 1.5 times of:
  All C(H,H,H) groups, All O(H) groups
2. Uiso/Uaniso restraints and constraints
Uanis(C13') = Uanis(C11) = Uanis(C12') = Uanis(C14') = Uanis(C15') = Uanis(C14)
= Uanis(C13) = Uanis(C12) = Uanis(C15)
Uanis(C13') = Uanis(C12') = Uanis(C14') = Uanis(C15') = Uanis(C14) = Uanis(C13)
= Uanis(C12) = Uanis(C15)
Uanis(C13') = Uanis(C11) = Uanis(C12') = Uanis(C5) = Uanis(C14') = Uanis(C15')
= Uanis(C14) = Uanis(C13) = Uanis(C12) = Uanis(C15)
Uanis(C5) = Uanis(C15') = Uanis(C14') = Uanis(C11) = Uanis(C13') = Uanis(C12')
Uanis(C21') = Uanis(C21)
3. Others
 Sof(C14)=Sof(C13)=Sof(H13)=Sof(C12)=Sof(C15)=Sof(C21)=Sof(H21A)=Sof(H21B)=
 Sof(H21C)=Sof(C23)=Sof(H23A)=Sof(H23B)=Sof(H23C)=Sof(C22)=Sof(H22D)=Sof(H22E)=
 Sof(H22F)=1-FVAR(1)
 Sof(C13')=Sof(C12')=Sof(C14')=Sof(C15')=Sof(H15')=Sof(C22')=Sof(H22A)=
 Sof(H22B)=Sof(H22C)=Sof(C20')=Sof(H20D)=Sof(H20E)=Sof(H20F)=Sof(C21')=
 Sof(H21D)=Sof(H21E)=Sof(H21F)=FVAR(1)
4.a Ternary CH refined with riding coordinates:
 C2(H2)
4.b Aromatic/amide H refined with riding coordinates:
 C8(H8), C15'(H15'), C13(H13)
4.c Idealised Me refined as rotating group:
 C19(H19A,H19B,H19C), C16(H16A,H16B,H16C), C18(H18A,H18B,H18C), C17(H17A,H17B,
 H17C), C20(H20A,H20B,H20C), C21(H21A,H21B,H21C), C22'(H22A,H22B,H22C),
 C20'(H20D,H20E,H20F), C23(H23A,H23B,H23C), C22(H22D,H22E,H22F), C21'(H21D,H21E,
 H21F)
4.d Idealised tetrahedral OH refined as rotating group:
 O1(H1)
;
_olex2_date_sample_data_collection 2017-11-23
_olex2_submission_special_instructions 'No special instructions were received'

loop_
_space_group_symop_operation_xyz
'x, y, z'
'-x, -y, -z'

loop_
_atom_site_label
_atom_site_type_symbol
_atom_site_fract_x
_atom_site_fract_y
_atom_site_fract_z
_atom_site_U_iso_or_equiv
_atom_site_adp_type
_atom_site_occupancy
_atom_site_site_symmetry_order
_atom_site_calc_flag
_atom_site_refinement_flags_posn
_atom_site_refinement_flags_occupancy
_atom_site_disorder_assembly
_atom_site_disorder_group
Cl1 Cl -0.00323(7) 0.73557(5) -0.00171(5) 0.03177(15) Uani 1 1 d . . . .
Cl3 Cl -0.19968(7) 0.72504(6) 0.20801(5) 0.03686(16) Uani 1 1 d . . . .
Cl2 Cl 0.03246(9) 0.50016(6) 0.20074(6) 0.04191(18) Uani 1 1 d . . . .
O1 O 0.0549(2) 0.61413(16) 0.52219(13) 0.0414(5) Uani 1 1 d . . . .
H1 H 0.0199 0.5526 0.5706 0.062 Uiso 1 1 calc GR . . .
N1 N 0.0515(3) 0.61557(18) 0.40622(16) 0.0320(5) Uani 1 1 d . . . .
C13' C 0.5510(6) 0.6132(6) 0.0671(5) 0.0318(3) Uani 0.544(4) 1 d . P A 1
C4 C -0.0081(3) 0.6723(2) 0.15762(19) 0.0284(5) Uani 1 1 d . . . .
C1 C 0.0948(3) 0.7124(2) 0.32912(18) 0.0254(5) Uani 1 1 d . . . .
C19 C 0.4011(3) 0.6571(3) 0.4144(3) 0.0513(8) Uani 1 1 d . . . .
H19A H 0.3444 0.5923 0.4242 0.077 Uiso 1 1 calc GR . . .
H19B H 0.4506 0.6354 0.4879 0.077 Uiso 1 1 calc GR . . .
H19C H 0.4780 0.6570 0.3492 0.077 Uiso 1 1 calc GR . . .
C2 C 0.1004(3) 0.7302(2) 0.19794(18) 0.0263(5) Uani 1 1 d . . . .
H2 H 0.0642 0.8265 0.1580 0.032 Uiso 1 1 calc R . . .
C11 C 0.3202(3) 0.7965(2) 0.0581(2) 0.0318(3) Uani 1 1 d . . . .
C12' C 0.4717(6) 0.7435(5) 0.0172(4) 0.0318(3) Uani 0.544(4) 1 d . P A 1
C3 C 0.1453(3) 0.81566(19) 0.35415(18) 0.0230(4) Uani 1 1 d . . . .
C5 C 0.2639(3) 0.6979(2) 0.1478(2) 0.0318(3) Uani 1 1 d . . . .
C7 C 0.0917(3) 1.0393(2) 0.34896(18) 0.0248(5) Uani 1 1 d . . . .
C6 C 0.0423(3) 0.93757(19) 0.33828(17) 0.0225(4) Uani 1 1 d . . . .
C8 C 0.2418(3) 1.0153(2) 0.3745(2) 0.0318(5) Uani 1 1 d . . . .
H8 H 0.2768 1.0848 0.3782 0.038 Uiso 1 1 calc R . . .
C9 C 0.3432(3) 0.8937(3) 0.3947(2) 0.0345(5) Uani 1 1 d . . . .
C16 C -0.1217(3) 0.9611(3) 0.3150(2) 0.0350(5) Uani 1 1 d . . . .
H16A H -0.1420 1.0233 0.2346 0.052 Uiso 1 1 calc GR . . .
H16B H -0.1866 0.9969 0.3726 0.052 Uiso 1 1 calc GR . . .
H16C H -0.1430 0.8786 0.3226 0.052 Uiso 1 1 calc GR . . .
C10 C 0.2937(3) 0.7906(2) 0.3864(2) 0.0308(5) Uani 1 1 d . . . .
C18 C 0.5043(3) 0.8729(4) 0.4253(3) 0.0614(10) Uani 1 1 d . . . .
H18A H 0.5241 0.9573 0.4133 0.092 Uiso 1 1 calc GR . . .
H18B H 0.5750 0.8312 0.3740 0.092 Uiso 1 1 calc GR . . .
H18C H 0.5181 0.8169 0.5084 0.092 Uiso 1 1 calc GR . . .
C17 C -0.0153(3) 1.1709(2) 0.3343(2) 0.0360(6) Uani 1 1 d . . . .
H17A H -0.0556 1.2081 0.2550 0.054 Uiso 1 1 calc GR . . .
H17B H 0.0392 1.2291 0.3438 0.054 Uiso 1 1 calc GR . . .
H17C H -0.0991 1.1610 0.3944 0.054 Uiso 1 1 calc GR . . .
C14' C 0.4859(6) 0.5274(5) 0.1607(5) 0.0318(3) Uani 0.544(4) 1 d . P A 1
C15' C 0.3369(6) 0.5689(5) 0.2030(5) 0.0318(3) Uani 0.544(4) 1 d . P A 1
H15' H 0.2889 0.5114 0.2662 0.038 Uiso 0.544(4) 1 calc R P A 1
C14 C 0.5265(7) 0.5598(7) 0.1181(7) 0.0318(3) Uani 0.456(4) 1 d . P A 2
C13 C 0.5583(7) 0.6638(7) 0.0275(6) 0.0318(3) Uani 0.456(4) 1 d . P A 2
H13 H 0.6528 0.6509 -0.0157 0.038 Uiso 0.456(4) 1 calc R P A 2
C12 C 0.4601(7) 0.7909(6) -0.0074(6) 0.0318(3) Uani 0.456(4) 1 d . P A 2
C15 C 0.3831(7) 0.5750(7) 0.1776(5) 0.0318(3) Uani 0.456(4) 1 d . P A 2
C20 C 0.2273(3) 0.9361(2) 0.0196(2) 0.0378(6) Uani 1 1 d . . . .
H20A H 0.2882 0.9926 -0.0369 0.057 Uiso 1 1 calc GR . . .
H20B H 0.1963 0.9635 0.0890 0.057 Uiso 1 1 calc GR . . .
H20C H 0.1370 0.9427 -0.0185 0.057 Uiso 1 1 calc GR . . .
C21 C 0.528(7) 0.882(6) -0.097(6) 0.095(6) Uani 0.456(4) 1 d . P A 2
H21A H 0.4949 0.8938 -0.1742 0.143 Uiso 0.456(4) 1 calc GR P A 2
H21B H 0.6386 0.8493 -0.0956 0.143 Uiso 0.456(4) 1 calc GR P A 2
H21C H 0.4984 0.9652 -0.0832 0.143 Uiso 0.456(4) 1 calc GR P A 2
C22' C 0.5747(14) 0.3910(14) 0.2190(12) 0.098(5) Uani 0.544(4) 1 d . P A 1
H22A H 0.6156 0.3501 0.1588 0.146 Uiso 0.544(4) 1 calc GR P A 1
H22B H 0.5085 0.3409 0.2768 0.146 Uiso 0.544(4) 1 calc GR P A 1
H22C H 0.6584 0.3924 0.2597 0.146 Uiso 0.544(4) 1 calc GR P A 1
C20' C 0.7068(6) 0.5715(9) 0.0137(7) 0.081(3) Uani 0.544(4) 1 d . P A 1
H20D H 0.7015 0.5236 -0.0378 0.121 Uiso 0.544(4) 1 calc GR P A 1
H20E H 0.7755 0.5149 0.0772 0.121 Uiso 0.544(4) 1 calc GR P A 1
H20F H 0.7447 0.6487 -0.0332 0.121 Uiso 0.544(4) 1 calc GR P A 1
C23 C 0.3564(9) 0.4546(6) 0.2794(6) 0.060(2) Uani 0.456(4) 1 d . P A 2
H23A H 0.2617 0.4784 0.3240 0.091 Uiso 0.456(4) 1 calc GR P A 2
H23B H 0.4409 0.4192 0.3323 0.091 Uiso 0.456(4) 1 calc GR P A 2
H23C H 0.3494 0.3886 0.2477 0.091 Uiso 0.456(4) 1 calc GR P A 2
C22 C 0.6413(17) 0.4239(19) 0.1564(16) 0.124(10) Uani 0.456(4) 1 d . P A 2
H22D H 0.7229 0.4216 0.0948 0.185 Uiso 0.456(4) 1 calc GR P A 2
H22E H 0.5890 0.3557 0.1674 0.185 Uiso 0.456(4) 1 calc GR P A 2
H22F H 0.6842 0.4087 0.2311 0.185 Uiso 0.456(4) 1 calc GR P A 2
C21' C 0.526(5) 0.855(5) -0.095(5) 0.095(6) Uani 0.544(4) 1 d . P A 1
H21D H 0.5673 0.9089 -0.0668 0.143 Uiso 0.544(4) 1 calc GR P A 1
H21E H 0.4395 0.9092 -0.1433 0.143 Uiso 0.544(4) 1 calc GR P A 1
H21F H 0.6045 0.8137 -0.1426 0.143 Uiso 0.544(4) 1 calc GR P A 1

loop_
_atom_site_aniso_label
_atom_site_aniso_U_11
_atom_site_aniso_U_22
_atom_site_aniso_U_33
_atom_site_aniso_U_23
_atom_site_aniso_U_13
_atom_site_aniso_U_12
Cl1 0.0470(3) 0.0294(3) 0.0189(3) -0.0086(2) -0.0059(2) -0.0067(2)
Cl3 0.0456(4) 0.0450(4) 0.0310(3) -0.0195(3) 0.0026(3) -0.0216(3)
Cl2 0.0736(5) 0.0208(3) 0.0360(3) -0.0066(2) -0.0152(3) -0.0167(3)
O1 0.0905(15) 0.0266(9) 0.0165(7) -0.0065(6) -0.0016(9) -0.0308(9)
N1 0.0625(14) 0.0217(9) 0.0176(9) -0.0069(7) -0.0039(9) -0.0182(9)
C13' 0.0320(6) 0.0400(8) 0.0297(7) -0.0215(6) -0.0074(5) -0.0029(6)
C4 0.0474(14) 0.0204(10) 0.0185(10) -0.0054(8) -0.0038(10) -0.0104(10)
C1 0.0412(13) 0.0174(10) 0.0201(10) -0.0071(8) -0.0047(9) -0.0087(9)
C19 0.0536(17) 0.0452(16) 0.0629(19) -0.0369(15) -0.0330(15) 0.0160(13)
C2 0.0440(13) 0.0189(10) 0.0182(10) -0.0044(8) -0.0048(9) -0.0122(9)
C11 0.0320(6) 0.0400(8) 0.0297(7) -0.0215(6) -0.0074(5) -0.0029(6)
C12' 0.0320(6) 0.0400(8) 0.0297(7) -0.0215(6) -0.0074(5) -0.0029(6)
C3 0.0370(12) 0.0175(10) 0.0170(9) -0.0059(8) 0.0011(9) -0.0119(9)
C5 0.0320(6) 0.0400(8) 0.0297(7) -0.0215(6) -0.0074(5) -0.0029(6)
C7 0.0407(13) 0.0177(10) 0.0172(9) -0.0070(8) 0.0035(9) -0.0102(9)
C6 0.0350(12) 0.0179(9) 0.0158(9) -0.0052(8) 0.0013(8) -0.0102(9)
C8 0.0446(14) 0.0325(12) 0.0297(12) -0.0188(10) 0.0098(10) -0.0223(11)
C9 0.0308(12) 0.0475(15) 0.0374(13) -0.0283(12) 0.0040(10) -0.0126(11)
C16 0.0345(13) 0.0390(14) 0.0374(13) -0.0221(11) -0.0030(11) -0.0054(11)
C10 0.0358(13) 0.0304(12) 0.0313(12) -0.0197(10) -0.0041(10) -0.0028(10)
C18 0.0330(15) 0.090(3) 0.092(3) -0.069(2) -0.0004(16) -0.0131(16)
C17 0.0608(17) 0.0186(11) 0.0265(12) -0.0086(9) -0.0033(11) -0.0045(11)
C14' 0.0320(6) 0.0400(8) 0.0297(7) -0.0215(6) -0.0074(5) -0.0029(6)
C15' 0.0320(6) 0.0400(8) 0.0297(7) -0.0215(6) -0.0074(5) -0.0029(6)
C14 0.0320(6) 0.0400(8) 0.0297(7) -0.0215(6) -0.0074(5) -0.0029(6)
C13 0.0320(6) 0.0400(8) 0.0297(7) -0.0215(6) -0.0074(5) -0.0029(6)
C12 0.0320(6) 0.0400(8) 0.0297(7) -0.0215(6) -0.0074(5) -0.0029(6)
C15 0.0320(6) 0.0400(8) 0.0297(7) -0.0215(6) -0.0074(5) -0.0029(6)
C20 0.0416(14) 0.0420(14) 0.0277(12) -0.0010(11) -0.0008(11) -0.0224(12)
C21 0.067(3) 0.200(18) 0.075(3) -0.088(10) 0.038(3) -0.086(9)
C22' 0.096(9) 0.082(7) 0.131(11) -0.094(8) -0.078(7) 0.067(7)
C20' 0.021(3) 0.149(7) 0.129(7) -0.128(6) 0.000(3) -0.002(3)
C23 0.089(5) 0.027(3) 0.066(4) -0.024(3) -0.048(4) 0.018(3)
C22 0.097(12) 0.131(15) 0.171(19) -0.130(16) -0.104(12) 0.086(12)
C21' 0.067(3) 0.200(18) 0.075(3) -0.088(10) 0.038(3) -0.086(9)

loop_
_atom_type_symbol
_atom_type_description
_atom_type_scat_dispersion_real
_atom_type_scat_dispersion_imag
_atom_type_scat_source
C C 0.0033 0.0016 'International Tables Vol C Tables 4.2.6.8 and 6.1.1.4'
H H 0.0000 0.0000 'International Tables Vol C Tables 4.2.6.8 and 6.1.1.4'
Cl Cl 0.1484 0.1585 'International Tables Vol C Tables 4.2.6.8 and 6.1.1.4'
N N 0.0061 0.0033 'International Tables Vol C Tables 4.2.6.8 and 6.1.1.4'
O O 0.0106 0.0060 'International Tables Vol C Tables 4.2.6.8 and 6.1.1.4'

loop_
_geom_angle_atom_site_label_1
_geom_angle_atom_site_label_2
_geom_angle_atom_site_label_3
_geom_angle
C1 N1 O1 111.69(17)
C12' C13' C20' 117.4(7)
C14' C13' C12' 120.4(5)
C14' C13' C20' 122.2(6)
Cl3 C4 Cl1 106.83(12)
Cl2 C4 Cl1 106.95(11)
Cl2 C4 Cl3 106.74(12)
C2 C4 Cl1 107.53(15)
C2 C4 Cl3 111.18(16)
C2 C4 Cl2 117.10(16)
N1 C1 C2 119.53(18)
N1 C1 C3 126.15(19)
C3 C1 C2 114.31(17)
C1 C2 C4 117.90(18)
C1 C2 C5 111.64(18)
C5 C2 C4 113.31(18)
C12' C11 C20 128.9(3)
C5 C11 C12' 110.4(3)
C5 C11 C12 130.5(3)
C5 C11 C20 120.6(2)
C12 C11 C20 108.8(3)
C13' C12' C11 123.4(5)
C13' C12' C21' 127.2(17)
C11 C12' C21' 109.3(17)
C6 C3 C1 118.34(19)
C10 C3 C1 119.84(19)
C10 C3 C6 121.75(19)
C11 C5 C2 119.3(2)
C11 C5 C15 109.5(3)
C15' C5 C2 111.7(3)
C15' C5 C11 129.0(3)
C15 C5 C2 131.1(3)
C6 C7 C17 121.1(2)
C8 C7 C6 118.3(2)
C8 C7 C17 120.6(2)
C3 C6 C16 121.94(19)
C7 C6 C3 119.3(2)
C7 C6 C16 118.7(2)
C7 C8 C9 122.9(2)
C8 C9 C10 119.1(2)
C8 C9 C18 120.3(2)
C10 C9 C18 120.6(2)
C3 C10 C19 122.4(2)
C3 C10 C9 118.5(2)
C9 C10 C19 119.1(2)
C13' C14' C15' 120.1(5)
C13' C14' C22' 120.2(7)
C15' C14' C22' 119.7(7)
C5 C15' C14' 116.5(4)
C13 C14 C15 118.5(6)
C13 C14 C22 122.4(9)
C15 C14 C22 119.1(10)
C14 C13 C12 124.5(6)
C11 C12 C13 112.7(5)
C21 C12 C11 135(2)
C21 C12 C13 112(2)
C5 C15 C23 120.5(5)
C14 C15 C5 124.1(5)
C14 C15 C23 115.5(7)

loop_
_geom_bond_atom_site_label_1
_geom_bond_atom_site_label_2
_geom_bond_distance
Cl1 C4 1.797(2)
Cl3 C4 1.789(3)
Cl2 C4 1.771(2)
O1 N1 1.406(2)
N1 C1 1.274(3)
C13' C12' 1.400(7)
C13' C14' 1.382(7)
C13' C20' 1.507(7)
C4 C2 1.553(3)
C1 C2 1.524(3)
C1 C3 1.513(3)
C19 C10 1.509(3)
C2 C5 1.534(3)
C11 C12' 1.449(6)
C11 C5 1.403(4)
C11 C12 1.408(7)
C11 C20 1.511(4)
C12' C21' 1.61(6)
C3 C6 1.407(3)
C3 C10 1.400(3)
C5 C15' 1.383(6)
C5 C15 1.476(7)
C7 C6 1.407(3)
C7 C8 1.390(3)
C7 C17 1.507(3)
C6 C16 1.507(3)
C8 C9 1.393(4)
C9 C10 1.409(3)
C9 C18 1.515(4)
C14' C15' 1.406(7)
C14' C22' 1.493(14)
C14 C13 1.354(8)
C14 C15 1.405(8)
C14 C22 1.558(17)
C13 C12 1.421(8)
C12 C21 1.40(7)
C15 C23 1.522(10)
